data_8105069
loop_
_publ_author_name
'Tan, Yee Seng'
'Tiekink, Edward R.T.'

_publ_section_title
;
 The pseudosymmetric low temperature polymorph of
 catena-poly[(\m2-4,4&#x2032;-bipyridyl-\kN,N&#x2032;)-bis(O,O&#x2032;-diethyldithiophosphato-\kS)-cadmium(II)],
 {C18H28CdN2O4P2S4}n
;
_journal_issue 1
_journal_name_full 'Zeitschrift f\"ur Kristallographie - New Crystal Structures'
_journal_page_first 239
_journal_page_last 242
_journal_paper_doi 10.1515/ncrs-2019-0596
_journal_volume 235
_journal_year 2019
_chemical_formula_moiety 'C54 H84 Cd3 N6 O12 P6 S12'
_chemical_formula_sum 'C54 H84 Cd3 N6 O12 P6 S12'
_chemical_formula_weight 1917.01
_space_group_crystal_system triclinic
_space_group_IT_number 2
_space_group_name_Hall '-P 1'
_space_group_name_H-M_alt 'P -1'
_atom_sites_solution_hydrogens geom
_atom_sites_solution_primary direct
_atom_sites_solution_secondary difmap
_cell_angle_alpha 85.1780(10)
_cell_angle_beta 81.3110(10)
_cell_angle_gamma 71.5410(10)
_cell_formula_units_Z 2
_cell_length_a 10.37350(10)
_cell_length_b 15.2066(2)
_cell_length_c 26.5231(2)
_cell_measurement_reflns_used 51796
_cell_measurement_temperature 100(2)
_cell_measurement_theta_max 76.5110
_cell_measurement_theta_min 3.0630
_cell_volume 3920.17(7)
_computing_cell_refinement 'CrysAlisPro [1]'
_computing_data_collection 'CrysAlisPro [1]'
_computing_data_reduction 'CrysAlisPro [1]'
_computing_molecular_graphics 'ORTEP-3 for Windows [4]'
_computing_publication_material 'SHELXL-2014/7 [3]'
_computing_structure_refinement 'SHELXL-2014/7 [3]'
_computing_structure_solution 'SHELXT 2014/5 [2]'
_diffrn_ambient_temperature 100(2)
_diffrn_detector_area_resol_mean 5.2558
_diffrn_measured_fraction_theta_full 1.000
_diffrn_measured_fraction_theta_max 1.000
_diffrn_measurement_device_type 'XtaLAB Synergy, Dualflex, AtlasS2'
_diffrn_measurement_method '\w scans'
_diffrn_radiation_type CuK\a
_diffrn_radiation_wavelength 1.54184
_diffrn_reflns_av_R_equivalents 0.0272
_diffrn_reflns_av_unetI/netI 0.0156
_diffrn_reflns_Laue_measured_fraction_full 1.000
_diffrn_reflns_Laue_measured_fraction_max 1.000
_diffrn_reflns_limit_h_max 12
_diffrn_reflns_limit_h_min -12
_diffrn_reflns_limit_k_max 18
_diffrn_reflns_limit_k_min -18
_diffrn_reflns_limit_l_max 31
_diffrn_reflns_limit_l_min -25
_diffrn_reflns_number 93196
_diffrn_reflns_point_group_measured_fraction_full 1.000
_diffrn_reflns_point_group_measured_fraction_max 1.000
_diffrn_reflns_theta_full 67.075
_diffrn_reflns_theta_max 67.075
_diffrn_reflns_theta_min 3.066
_diffrn_source 'micro-focus sealed X-ray tube'
_exptl_absorpt_coefficient_mu 11.072
_exptl_absorpt_correction_T_max 0.757
_exptl_absorpt_correction_T_min 0.204
_exptl_absorpt_correction_type gaussian
_exptl_absorpt_process_details 'CrysAlisPro [1]'
_exptl_crystal_colour colourless
_exptl_crystal_density_diffrn 1.624
_exptl_crystal_description block
_exptl_crystal_F_000 1944
_exptl_crystal_size_max 0.248
_exptl_crystal_size_mid 0.167
_exptl_crystal_size_min 0.120
_refine_diff_density_max 0.321
_refine_diff_density_min -1.313
_refine_diff_density_rms 0.102
_refine_ls_extinction_coef .
_refine_ls_extinction_method none
_refine_ls_goodness_of_fit_ref 1.073
_refine_ls_hydrogen_treatment constr
_refine_ls_matrix_type full
_refine_ls_number_parameters 863
_refine_ls_number_reflns 13999
_refine_ls_number_restraints 0
_refine_ls_restrained_S_all 1.073
_refine_ls_R_factor_all 0.0227
_refine_ls_R_factor_gt 0.0214
_refine_ls_shift/su_max 0.006
_refine_ls_shift/su_mean 0.000
_refine_ls_structure_factor_coef Fsqd
_refine_ls_weighting_details 'w=1/[\s^2^(Fo^2^)+(0.0282P)^2^+1.0685P] where P=(Fo^2^+2Fc^2^)/3'
_refine_ls_weighting_scheme calc
_refine_ls_wR_factor_gt 0.0547
_refine_ls_wR_factor_ref 0.0556
_reflns_Friedel_coverage 0.000
_reflns_Friedel_fraction_full .
_reflns_Friedel_fraction_max .
_reflns_number_gt 13237
_reflns_number_total 13999
_reflns_threshold_expression 'I > 2\s(I)'
_cod_data_source_file suppl_ncrs-2019-0596_suppl.cif
_cod_data_source_block shelx
_cod_database_code 8105069
_shelx_space_group_comment
;
The symmetry employed for this shelxl refinement is uniquely defined
by the following loop, which should always be used as a source of
symmetry information in preference to the above space-group names.
They are only intended as comments.
;
_shelx_estimated_absorpt_t_min 0.170
_shelx_estimated_absorpt_t_max 0.350

loop_
_space_group_symop_operation_xyz
'x, y, z'
'-x, -y, -z'

loop_
_atom_site_label
_atom_site_type_symbol
_atom_site_fract_x
_atom_site_fract_y
_atom_site_fract_z
_atom_site_U_iso_or_equiv
_atom_site_adp_type
_atom_site_occupancy
_atom_site_site_symmetry_order
_atom_site_calc_flag
_atom_site_refinement_flags_posn
_atom_site_refinement_flags_adp
_atom_site_refinement_flags_occupancy
_atom_site_disorder_assembly
_atom_site_disorder_group
Cd1 Cd 1.5000 1.5000 1.0000 0.01370(4) Uani 1 2 d S . P . .
Cd2 Cd 0.99420(2) 1.00774(2) 0.82902(2) 0.01264(4) Uani 1 1 d . . . . .
Cd3 Cd 0.48610(2) 0.50816(2) 0.66753(2) 0.01261(4) Uani 1 1 d . . . . .
Cd4 Cd 0.0000 0.0000 0.5000 0.01143(4) Uani 1 2 d S . P . .
S1 S 1.75458(4) 1.39011(3) 0.97086(2) 0.01671(8) Uani 1 1 d . . . . .
S2 S 1.57426(4) 1.58190(3) 0.91043(2) 0.01844(8) Uani 1 1 d . . . . .
S3 S 1.24404(4) 0.89418(2) 0.79515(2) 0.01407(7) Uani 1 1 d . . . . .
S4 S 1.05640(4) 1.08708(3) 0.73771(2) 0.01660(8) Uani 1 1 d . . . . .
S5 S 0.74364(4) 1.11995(2) 0.86411(2) 0.01433(8) Uani 1 1 d . . . . .
S6 S 0.92630(4) 0.92253(3) 0.91902(2) 0.01681(8) Uani 1 1 d . . . . .
S7 S 0.40848(4) 0.43106(3) 0.75742(2) 0.01660(8) Uani 1 1 d . . . . .
S8 S 0.23302(4) 0.62640(2) 0.69826(2) 0.01414(7) Uani 1 1 d . . . . .
S9 S 0.74970(4) 0.40599(2) 0.64378(2) 0.01585(8) Uani 1 1 d . . . . .
S10 S 0.56458(4) 0.58649(2) 0.57677(2) 0.01529(8) Uani 1 1 d . . . . .
S11 S -0.25303(3) 0.11972(2) 0.52146(2) 0.01302(7) Uani 1 1 d . . . . .
S12 S -0.09398(4) -0.06757(3) 0.59040(2) 0.01622(8) Uani 1 1 d . . . . .
P1 P 1.74614(4) 1.47611(3) 0.90928(2) 0.01594(8) Uani 1 1 d . . . . .
P2 P 1.23319(4) 0.98531(3) 0.73605(2) 0.01319(8) Uani 1 1 d . . . . .
P3 P 0.75004(4) 1.02437(3) 0.92047(2) 0.01323(8) Uani 1 1 d . . . . .
P4 P 0.23685(4) 0.53738(3) 0.75789(2) 0.01405(8) Uani 1 1 d . . . . .
P5 P 0.73483(4) 0.47971(3) 0.57818(2) 0.01306(8) Uani 1 1 d . . . . .
P6 P -0.26432(4) 0.03654(3) 0.58310(2) 0.01269(8) Uani 1 1 d . . . . .
O1 O 1.88007(12) 1.50737(8) 0.90042(5) 0.0281(3) Uani 1 1 d . . . . .
O2 O 1.77512(11) 1.41986(8) 0.85841(4) 0.0194(2) Uani 1 1 d . . . . .
O3 O 1.36172(11) 1.02159(8) 0.73289(4) 0.0194(2) Uani 1 1 d . . . . .
O4 O 1.26937(10) 0.93314(7) 0.68345(4) 0.0172(2) Uani 1 1 d . . . . .
O5 O 0.62149(11) 0.98987(7) 0.91951(4) 0.0191(2) Uani 1 1 d . . . . .
O6 O 0.70919(11) 1.07153(8) 0.97464(4) 0.0202(2) Uani 1 1 d . . . . .
O7 O 0.10438(11) 0.50591(8) 0.76055(4) 0.0224(2) Uani 1 1 d . . . . .
O8 O 0.20335(12) 0.59014(8) 0.81030(4) 0.0217(2) Uani 1 1 d . . . . .
O9 O 0.75048(10) 0.40605(7) 0.53653(4) 0.0170(2) Uani 1 1 d . . . . .
O10 O 0.86847(11) 0.51008(7) 0.55949(4) 0.0204(2) Uani 1 1 d . . . . .
O11 O -0.39348(10) 0.00284(7) 0.58138(4) 0.0183(2) Uani 1 1 d . . . . .
O12 O -0.31358(11) 0.09511(7) 0.63343(4) 0.0186(2) Uani 1 1 d . . . . .
N1 N 1.41047(13) 1.40314(9) 0.95834(5) 0.0149(3) Uani 1 1 d . . . . .
N2 N 1.10313(13) 1.10200(9) 0.86709(5) 0.0159(3) Uani 1 1 d . . . . .
N3 N 0.88472(13) 0.91414(9) 0.79173(5) 0.0155(3) Uani 1 1 d . . . . .
N4 N 0.56824(13) 0.60897(9) 0.71062(5) 0.0155(3) Uani 1 1 d . . . . .
N5 N 0.38850(13) 0.41550(9) 0.62524(5) 0.0151(3) Uani 1 1 d . . . . .
N6 N 0.09556(13) 0.10237(9) 0.53759(5) 0.0144(3) Uani 1 1 d . . . . .
C1 C 1.8900(2) 1.59983(14) 0.89223(8) 0.0206(6) Uani 0.777(4) 1 d . . P A 1
H1A H 1.8080 1.6407 0.8778 0.025 Uiso 0.777(4) 1 calc R U P A 1
H1B H 1.9717 1.5990 0.8673 0.025 Uiso 0.777(4) 1 calc R U P A 1
C2 C 1.9008(3) 1.63750(18) 0.94127(10) 0.0343(7) Uani 0.777(4) 1 d . . P A 1
H2A H 1.8184 1.6403 0.9655 0.051 Uiso 0.777(4) 1 calc R U P A 1
H2B H 1.9093 1.7000 0.9348 0.051 Uiso 0.777(4) 1 calc R U P A 1
H2C H 1.9817 1.5969 0.9556 0.051 Uiso 0.777(4) 1 calc R U P A 1
C1' C 1.8849(7) 1.5718(5) 0.9376(3) 0.0216(19) Uiso 0.223(4) 1 d . . P A 2
H1C H 1.9303 1.5371 0.9667 0.026 Uiso 0.223(4) 1 calc R U P A 2
H1D H 1.7908 1.6096 0.9509 0.026 Uiso 0.223(4) 1 calc R U P A 2
C2' C 1.9625(9) 1.6320(6) 0.9115(3) 0.029(2) Uiso 0.223(4) 1 d . . P A 2
H2D H 1.9780 1.6703 0.9364 0.043 Uiso 0.223(4) 1 calc R U P A 2
H2E H 1.9104 1.6722 0.8858 0.043 Uiso 0.223(4) 1 calc R U P A 2
H2F H 2.0509 1.5937 0.8947 0.043 Uiso 0.223(4) 1 calc R U P A 2
C3 C 1.67726(16) 1.37370(11) 0.84969(6) 0.0201(3) Uani 1 1 d . . . . .
H3A H 1.5865 1.4202 0.8471 0.024 Uiso 1 1 calc R U . . .
H3B H 1.6671 1.3298 0.8786 0.024 Uiso 1 1 calc R U . . .
C4 C 1.72805(17) 1.32226(11) 0.80105(6) 0.0206(3) Uani 1 1 d . . . . .
H4A H 1.7366 1.3662 0.7725 0.031 Uiso 1 1 calc R U . . .
H4B H 1.6629 1.2908 0.7951 0.031 Uiso 1 1 calc R U . . .
H4C H 1.8178 1.2763 0.8038 0.031 Uiso 1 1 calc R U . . .
C5 C 1.36800(17) 1.10798(12) 0.70569(6) 0.0251(4) Uani 1 1 d . . . . .
H5A H 1.2886 1.1335 0.6865 0.030 Uiso 1 1 calc R U . . .
H5B H 1.4530 1.0963 0.6811 0.030 Uiso 1 1 calc R U . . .
C6 C 1.3660(2) 1.17591(13) 0.74389(8) 0.0387(4) Uani 1 1 d . . . . .
H6A H 1.2792 1.1900 0.7668 0.058 Uiso 1 1 calc R U . . .
H6B H 1.3752 1.2331 0.7260 0.058 Uiso 1 1 calc R U . . .
H6C H 1.4424 1.1490 0.7639 0.058 Uiso 1 1 calc R U . . .
C7 C 1.17944(16) 0.88240(11) 0.67220(6) 0.0208(3) Uani 1 1 d . . . . .
H7A H 1.0851 0.9251 0.6717 0.025 Uiso 1 1 calc R U . . .
H7B H 1.1770 0.8331 0.6988 0.025 Uiso 1 1 calc R U . . .
C8 C 1.23364(17) 0.84036(11) 0.62106(6) 0.0217(3) Uani 1 1 d . . . . .
H8A H 1.2323 0.8898 0.5948 0.033 Uiso 1 1 calc R U . . .
H8B H 1.1761 0.8043 0.6135 0.033 Uiso 1 1 calc R U . . .
H8C H 1.3279 0.7996 0.6216 0.033 Uiso 1 1 calc R U . . .
C9 C 0.60966(18) 0.90446(11) 0.94661(6) 0.0227(3) Uani 1 1 d . . . . .
H9A H 0.5211 0.9173 0.9692 0.027 Uiso 1 1 calc R U . . .
H9B H 0.6846 0.8792 0.9680 0.027 Uiso 1 1 calc R U . . .
C10 C 0.6182(2) 0.83547(12) 0.90801(7) 0.0316(4) Uani 1 1 d . . . . .
H10A H 0.5460 0.8619 0.8861 0.047 Uiso 1 1 calc R U . . .
H10B H 0.6061 0.7788 0.9256 0.047 Uiso 1 1 calc R U . . .
H10C H 0.7080 0.8206 0.8870 0.047 Uiso 1 1 calc R U . . .
C11 C 0.80059(18) 1.11678(14) 0.99069(7) 0.0295(4) Uani 1 1 d . . . . .
H11A H 0.8064 1.1694 0.9668 0.035 Uiso 1 1 calc R U . . .
H11B H 0.8938 1.0722 0.9908 0.035 Uiso 1 1 calc R U . . .
C12 C 0.74375(19) 1.15086(14) 1.04332(7) 0.0344(4) Uani 1 1 d . . . . .
H12A H 0.6510 1.1942 1.0430 0.052 Uiso 1 1 calc R U . . .
H12B H 0.8026 1.1826 1.0546 0.052 Uiso 1 1 calc R U . . .
H12C H 0.7405 1.0981 1.0668 0.052 Uiso 1 1 calc R U . . .
C13 C 0.08984(18) 0.42154(12) 0.78799(6) 0.0248(4) Uani 1 1 d . . . . .
H13A H 0.0194 0.4376 0.8182 0.030 Uiso 1 1 calc R U . . .
H13B H 0.1779 0.3844 0.7997 0.030 Uiso 1 1 calc R U . . .
C14 C 0.0482(2) 0.36684(13) 0.75249(7) 0.0349(4) Uani 1 1 d . . . . .
H14A H -0.0339 0.4062 0.7384 0.052 Uiso 1 1 calc R U . . .
H14B H 0.0286 0.3132 0.7712 0.052 Uiso 1 1 calc R U . . .
H14C H 0.1229 0.3453 0.7246 0.052 Uiso 1 1 calc R U . . .
C15 C 0.30080(19) 0.63438(13) 0.82192(7) 0.0279(4) Uani 1 1 d . . . . .
H15A H 0.3195 0.6760 0.7929 0.033 Uiso 1 1 calc R U . . .
H15B H 0.3883 0.5867 0.8277 0.033 Uiso 1 1 calc R U . . .
C16 C 0.2403(2) 0.68926(12) 0.86909(6) 0.0332(4) Uani 1 1 d . . . . .
H16A H 0.1532 0.7358 0.8633 0.050 Uiso 1 1 calc R U . . .
H16B H 0.3040 0.7204 0.8769 0.050 Uiso 1 1 calc R U . . .
H16C H 0.2244 0.6474 0.8978 0.050 Uiso 1 1 calc R U . . .
C17 C 0.73606(16) 0.43716(11) 0.48346(5) 0.0203(3) Uani 1 1 d . . . . .
H17A H 0.7965 0.4756 0.4712 0.024 Uiso 1 1 calc R U . . .
H17B H 0.6402 0.4749 0.4804 0.024 Uiso 1 1 calc R U . . .
C18 C 0.77553(16) 0.35233(11) 0.45246(6) 0.0202(3) Uani 1 1 d . . . . .
H18A H 0.8707 0.3157 0.4556 0.030 Uiso 1 1 calc R U . . .
H18B H 0.7667 0.3710 0.4166 0.030 Uiso 1 1 calc R U . . .
H18C H 0.7150 0.3149 0.4649 0.030 Uiso 1 1 calc R U . . .
C19 C 0.87354(17) 0.60431(11) 0.56071(6) 0.0227(3) Uani 1 1 d . . . . .
H19A H 0.7893 0.6482 0.5492 0.027 Uiso 1 1 calc R U . . .
H19B H 0.9528 0.6113 0.5367 0.027 Uiso 1 1 calc R U . . .
C20 C 0.88595(18) 0.62833(13) 0.61323(7) 0.0331(4) Uani 1 1 d . . . . .
H20A H 0.8044 0.6258 0.6366 0.050 Uiso 1 1 calc R U . . .
H20B H 0.8939 0.6910 0.6121 0.050 Uiso 1 1 calc R U . . .
H20C H 0.9676 0.5838 0.6252 0.050 Uiso 1 1 calc R U . . .
C21 C -0.41148(16) -0.07922(11) 0.61057(6) 0.0207(3) Uani 1 1 d . . . . .
H21A H -0.5034 -0.0635 0.6309 0.025 Uiso 1 1 calc R U . . .
H21B H -0.3418 -0.1017 0.6343 0.025 Uiso 1 1 calc R U . . .
C22 C -0.39642(19) -0.15352(11) 0.57427(7) 0.0287(4) Uani 1 1 d . . . . .
H22A H -0.4644 -0.1304 0.5504 0.043 Uiso 1 1 calc R U . . .
H22B H -0.4110 -0.2082 0.5935 0.043 Uiso 1 1 calc R U . . .
H22C H -0.3040 -0.1704 0.5552 0.043 Uiso 1 1 calc R U . . .
C23 C -0.22312(17) 0.14232(12) 0.64848(6) 0.0239(3) Uani 1 1 d . . . . .
H23A H -0.2114 0.1904 0.6222 0.029 Uiso 1 1 calc R U . . .
H23B H -0.1318 0.0972 0.6519 0.029 Uiso 1 1 calc R U . . .
C24 C -0.28638(19) 0.18625(12) 0.69846(6) 0.0265(4) Uani 1 1 d . . . . .
H24A H -0.3760 0.2315 0.6946 0.040 Uiso 1 1 calc R U . . .
H24B H -0.2265 0.2177 0.7093 0.040 Uiso 1 1 calc R U . . .
H24C H -0.2980 0.1383 0.7242 0.040 Uiso 1 1 calc R U . . .
C25 C 1.29635(16) 1.43635(10) 0.93601(6) 0.0189(3) Uani 1 1 d . . . . .
H25 H 1.2556 1.5017 0.9332 0.023 Uiso 1 1 calc R U . . .
C26 C 1.23473(16) 1.38024(10) 0.91682(6) 0.0183(3) Uani 1 1 d . . . . .
H26 H 1.1536 1.4071 0.9013 0.022 Uiso 1 1 calc R U . . .
C27 C 1.29227(15) 1.28403(10) 0.92030(5) 0.0139(3) Uani 1 1 d . . . . .
C28 C 1.41259(15) 1.24951(10) 0.94286(5) 0.0145(3) Uani 1 1 d . . . . .
H28 H 1.4567 1.1845 0.9456 0.017 Uiso 1 1 calc R U . . .
C29 C 1.46699(15) 1.31065(10) 0.96118(5) 0.0153(3) Uani 1 1 d . . . . .
H29 H 1.5486 1.2859 0.9766 0.018 Uiso 1 1 calc R U . . .
C30 C 1.22807(15) 1.22111(10) 0.90173(5) 0.0147(3) Uani 1 1 d . . . . .
C31 C 1.08718(16) 1.24792(11) 0.89998(6) 0.0201(3) Uani 1 1 d . . . . .
H31 H 1.0307 1.3076 0.9106 0.024 Uiso 1 1 calc R U . . .
C32 C 1.03005(16) 1.18723(11) 0.88276(6) 0.0199(3) Uani 1 1 d . . . . .
H32 H 0.9338 1.2069 0.8820 0.024 Uiso 1 1 calc R U . . .
C33 C 1.23860(15) 1.07632(10) 0.86864(6) 0.0185(3) Uani 1 1 d . . . . .
H33 H 1.2925 1.0165 0.8574 0.022 Uiso 1 1 calc R U . . .
C34 C 1.30425(15) 1.13229(10) 0.88567(6) 0.0185(3) Uani 1 1 d . . . . .
H34 H 1.4005 1.1104 0.8864 0.022 Uiso 1 1 calc R U . . .
C35 C 0.75204(16) 0.94409(10) 0.78487(6) 0.0180(3) Uani 1 1 d . . . . .
H35 H 0.7023 1.0074 0.7905 0.022 Uiso 1 1 calc R U . . .
C36 C 0.68364(15) 0.88783(10) 0.77009(6) 0.0174(3) Uani 1 1 d . . . . .
H36 H 0.5897 0.9126 0.7655 0.021 Uiso 1 1 calc R U . . .
C37 C 0.75411(15) 0.79405(10) 0.76200(5) 0.0148(3) Uani 1 1 d . . . . .
C38 C 0.89275(16) 0.76309(11) 0.76879(6) 0.0177(3) Uani 1 1 d . . . . .
H38 H 0.9455 0.7002 0.7634 0.021 Uiso 1 1 calc R U . . .
C39 C 0.95226(16) 0.82423(11) 0.78335(6) 0.0177(3) Uani 1 1 d . . . . .
H39 H 1.0465 0.8016 0.7877 0.021 Uiso 1 1 calc R U . . .
C40 C 0.68703(15) 0.73058(10) 0.74606(5) 0.0141(3) Uani 1 1 d . . . . .
C41 C 0.57448(15) 0.76317(10) 0.71928(5) 0.0143(3) Uani 1 1 d . . . . .
H41 H 0.5356 0.8279 0.7127 0.017 Uiso 1 1 calc R U . . .
C42 C 0.51964(15) 0.70092(10) 0.70238(5) 0.0153(3) Uani 1 1 d . . . . .
H42 H 0.4434 0.7246 0.6839 0.018 Uiso 1 1 calc R U . . .
C43 C 0.67309(16) 0.57796(11) 0.73796(6) 0.0212(3) Uani 1 1 d . . . . .
H43 H 0.7071 0.5131 0.7453 0.025 Uiso 1 1 calc R U . . .
C44 C 0.73455(16) 0.63493(10) 0.75613(6) 0.0208(3) Uani 1 1 d . . . . .
H44 H 0.8088 0.6092 0.7754 0.025 Uiso 1 1 calc R U . . .
C45 C 0.25348(15) 0.42772(10) 0.63383(5) 0.0166(3) Uani 1 1 d . . . . .
H45 H 0.1968 0.4786 0.6534 0.020 Uiso 1 1 calc R U . . .
C46 C 0.19205(15) 0.37032(10) 0.61571(5) 0.0163(3) Uani 1 1 d . . . . .
H46 H 0.0955 0.3826 0.6225 0.020 Uiso 1 1 calc R U . . .
C47 C 0.27323(15) 0.29416(10) 0.58737(5) 0.0140(3) Uani 1 1 d . . . . .
C48 C 0.41351(15) 0.28243(10) 0.57759(6) 0.0179(3) Uani 1 1 d . . . . .
H48 H 0.4726 0.2326 0.5578 0.021 Uiso 1 1 calc R U . . .
C49 C 0.46629(15) 0.34360(10) 0.59683(6) 0.0180(3) Uani 1 1 d . . . . .
H49 H 0.5621 0.3344 0.5896 0.022 Uiso 1 1 calc R U . . .
C50 C 0.21231(15) 0.22850(10) 0.56971(5) 0.0134(3) Uani 1 1 d . . . . .
C51 C 0.07757(15) 0.25666(10) 0.55870(5) 0.0149(3) Uani 1 1 d . . . . .
H51 H 0.0227 0.3196 0.5619 0.018 Uiso 1 1 calc R U . . .
C52 C 0.02439(15) 0.19246(10) 0.54304(5) 0.0153(3) Uani 1 1 d . . . . .
H52 H -0.0676 0.2132 0.5357 0.018 Uiso 1 1 calc R U . . .
C53 C 0.22560(15) 0.07549(10) 0.54801(6) 0.0171(3) Uani 1 1 d . . . . .
H53 H 0.2782 0.0122 0.5441 0.021 Uiso 1 1 calc R U . . .
C54 C 0.28700(15) 0.13476(10) 0.56401(6) 0.0165(3) Uani 1 1 d . . . . .
H54 H 0.3791 0.1121 0.5711 0.020 Uiso 1 1 calc R U . . .

loop_
_atom_site_aniso_label
_atom_site_aniso_U_11
_atom_site_aniso_U_22
_atom_site_aniso_U_33
_atom_site_aniso_U_23
_atom_site_aniso_U_13
_atom_site_aniso_U_12
Cd1 0.01202(8) 0.01414(8) 0.01679(8) -0.00690(6) -0.00070(5) -0.00560(6)
Cd2 0.01187(6) 0.01391(6) 0.01408(6) -0.00492(4) 0.00100(4) -0.00680(4)
Cd3 0.01135(6) 0.01372(6) 0.01481(6) -0.00566(4) 0.00047(4) -0.00647(4)
Cd4 0.00946(7) 0.01248(7) 0.01359(7) -0.00543(5) 0.00142(5) -0.00526(5)
S1 0.01405(17) 0.01588(18) 0.01935(17) -0.00431(14) -0.00213(13) -0.00254(14)
S2 0.01982(19) 0.01471(18) 0.01918(18) -0.00338(14) -0.00229(14) -0.00248(15)
S3 0.01432(17) 0.01299(17) 0.01518(16) -0.00245(13) -0.00145(13) -0.00436(13)
S4 0.01484(18) 0.01562(18) 0.01760(17) -0.00027(13) -0.00097(13) -0.00289(14)
S5 0.01393(17) 0.01205(17) 0.01741(17) -0.00172(13) -0.00105(13) -0.00476(14)
S6 0.01390(18) 0.01686(18) 0.01713(17) -0.00042(14) -0.00080(13) -0.00183(14)
S7 0.01653(18) 0.01433(18) 0.01731(17) -0.00179(13) -0.00089(14) -0.00280(14)
S8 0.01413(17) 0.01254(17) 0.01601(16) -0.00332(13) -0.00152(13) -0.00398(14)
S9 0.01498(17) 0.01580(17) 0.01580(16) -0.00179(13) -0.00177(13) -0.00322(14)
S10 0.01233(17) 0.01404(17) 0.01861(17) -0.00105(13) -0.00098(13) -0.00320(14)
S11 0.01180(16) 0.01263(16) 0.01466(16) -0.00254(13) 0.00002(12) -0.00411(13)
S12 0.01226(17) 0.01782(18) 0.01652(17) 0.00020(14) -0.00095(13) -0.00237(14)
P1 0.01507(19) 0.01402(18) 0.01930(19) -0.00610(15) 0.00147(14) -0.00561(15)
P2 0.01179(17) 0.01416(18) 0.01438(17) -0.00366(14) 0.00073(13) -0.00541(14)
P3 0.01133(18) 0.01423(18) 0.01414(17) -0.00249(14) 0.00002(13) -0.00422(15)
P4 0.01391(18) 0.01460(18) 0.01359(17) -0.00471(14) 0.00092(14) -0.00451(15)
P5 0.01065(17) 0.01322(18) 0.01553(17) -0.00304(14) -0.00015(13) -0.00410(14)
P6 0.01040(17) 0.01405(18) 0.01392(17) -0.00281(14) 0.00098(13) -0.00480(14)
O1 0.0214(6) 0.0206(6) 0.0451(7) -0.0096(5) 0.0044(5) -0.0123(5)
O2 0.0205(6) 0.0196(6) 0.0197(5) -0.0072(4) 0.0033(4) -0.0095(5)
O3 0.0164(5) 0.0180(5) 0.0265(6) -0.0014(4) -0.0013(4) -0.0098(4)
O4 0.0170(5) 0.0214(6) 0.0152(5) -0.0047(4) 0.0010(4) -0.0092(4)
O5 0.0168(5) 0.0174(5) 0.0251(5) 0.0023(4) -0.0023(4) -0.0090(4)
O6 0.0173(5) 0.0257(6) 0.0170(5) -0.0068(4) 0.0004(4) -0.0054(5)
O7 0.0174(6) 0.0228(6) 0.0279(6) 0.0001(5) 0.0001(4) -0.0092(5)
O8 0.0243(6) 0.0235(6) 0.0159(5) -0.0078(4) 0.0010(4) -0.0051(5)
O9 0.0202(5) 0.0162(5) 0.0152(5) -0.0035(4) -0.0019(4) -0.0057(4)
O10 0.0136(5) 0.0189(6) 0.0291(6) -0.0042(4) 0.0023(4) -0.0074(4)
O11 0.0135(5) 0.0161(5) 0.0264(6) 0.0005(4) -0.0013(4) -0.0072(4)
O12 0.0166(5) 0.0226(6) 0.0167(5) -0.0068(4) 0.0036(4) -0.0072(4)
N1 0.0167(6) 0.0149(6) 0.0151(6) -0.0036(5) -0.0014(5) -0.0072(5)
N2 0.0167(6) 0.0161(6) 0.0167(6) -0.0042(5) -0.0018(5) -0.0070(5)
N3 0.0180(7) 0.0162(6) 0.0149(6) -0.0023(5) -0.0022(5) -0.0084(5)
N4 0.0166(6) 0.0143(6) 0.0177(6) -0.0035(5) -0.0019(5) -0.0072(5)
N5 0.0157(6) 0.0165(6) 0.0154(6) -0.0040(5) -0.0013(5) -0.0080(5)
N6 0.0159(6) 0.0147(6) 0.0144(6) -0.0037(5) -0.0008(5) -0.0071(5)
C1 0.0215(11) 0.0187(11) 0.0251(11) -0.0039(8) 0.0045(8) -0.0138(9)
C2 0.0318(13) 0.0363(14) 0.0389(14) -0.0167(11) -0.0017(11) -0.0140(11)
C3 0.0190(8) 0.0211(8) 0.0224(8) -0.0071(6) -0.0002(6) -0.0090(6)
C4 0.0303(9) 0.0165(7) 0.0155(7) -0.0020(6) -0.0026(6) -0.0077(7)
C5 0.0247(8) 0.0268(9) 0.0267(8) 0.0033(7) 0.0023(7) -0.0158(7)
C6 0.0409(11) 0.0231(9) 0.0561(12) -0.0081(8) 0.0021(9) -0.0177(8)
C7 0.0189(8) 0.0242(8) 0.0224(8) -0.0085(6) -0.0011(6) -0.0099(7)
C8 0.0251(8) 0.0219(8) 0.0174(7) -0.0036(6) -0.0062(6) -0.0040(7)
C9 0.0229(8) 0.0216(8) 0.0258(8) 0.0055(6) 0.0009(6) -0.0133(7)
C10 0.0365(10) 0.0207(9) 0.0377(10) -0.0024(7) 0.0047(8) -0.0127(8)
C11 0.0221(9) 0.0381(10) 0.0308(9) -0.0182(8) -0.0046(7) -0.0080(8)
C12 0.0304(10) 0.0398(11) 0.0258(9) -0.0146(8) -0.0109(7) 0.0059(8)
C13 0.0238(8) 0.0286(9) 0.0227(8) 0.0021(7) 0.0058(6) -0.0140(7)
C14 0.0420(11) 0.0297(10) 0.0402(10) 0.0012(8) -0.0056(8) -0.0217(9)
C15 0.0298(9) 0.0281(9) 0.0268(9) -0.0140(7) -0.0092(7) -0.0045(7)
C16 0.0565(12) 0.0187(9) 0.0197(8) -0.0051(7) -0.0120(8) -0.0008(8)
C17 0.0236(8) 0.0224(8) 0.0152(7) -0.0007(6) -0.0035(6) -0.0070(6)
C18 0.0209(8) 0.0227(8) 0.0175(7) -0.0029(6) -0.0021(6) -0.0071(6)
C19 0.0197(8) 0.0200(8) 0.0321(9) -0.0009(7) 0.0000(7) -0.0131(7)
C20 0.0266(9) 0.0364(10) 0.0412(10) -0.0143(8) 0.0006(8) -0.0157(8)
C21 0.0191(8) 0.0217(8) 0.0231(8) 0.0030(6) 0.0028(6) -0.0122(7)
C22 0.0339(10) 0.0190(8) 0.0340(9) -0.0025(7) 0.0042(7) -0.0127(7)
C23 0.0215(8) 0.0314(9) 0.0222(8) -0.0126(7) 0.0000(6) -0.0112(7)
C24 0.0364(10) 0.0240(9) 0.0179(8) -0.0059(6) -0.0013(7) -0.0073(7)
C25 0.0210(8) 0.0144(7) 0.0220(7) -0.0014(6) -0.0076(6) -0.0043(6)
C26 0.0196(8) 0.0150(7) 0.0218(7) -0.0027(6) -0.0089(6) -0.0043(6)
C27 0.0135(7) 0.0156(7) 0.0131(7) -0.0035(5) 0.0000(5) -0.0053(6)
C28 0.0141(7) 0.0128(7) 0.0166(7) -0.0032(5) -0.0009(5) -0.0042(6)
C29 0.0136(7) 0.0163(7) 0.0167(7) -0.0025(6) -0.0028(5) -0.0047(6)
C30 0.0165(7) 0.0145(7) 0.0147(7) -0.0019(5) -0.0027(6) -0.0066(6)
C31 0.0151(8) 0.0171(8) 0.0287(8) -0.0081(6) -0.0033(6) -0.0037(6)
C32 0.0154(7) 0.0183(8) 0.0271(8) -0.0075(6) -0.0022(6) -0.0055(6)
C33 0.0171(7) 0.0156(7) 0.0234(8) -0.0077(6) -0.0023(6) -0.0042(6)
C34 0.0140(7) 0.0184(8) 0.0246(8) -0.0070(6) -0.0037(6) -0.0050(6)
C35 0.0195(8) 0.0129(7) 0.0225(7) -0.0038(6) -0.0056(6) -0.0042(6)
C36 0.0157(7) 0.0159(7) 0.0223(7) -0.0036(6) -0.0065(6) -0.0045(6)
C37 0.0177(7) 0.0150(7) 0.0131(7) -0.0026(5) -0.0013(5) -0.0070(6)
C38 0.0156(7) 0.0152(7) 0.0232(8) -0.0049(6) -0.0027(6) -0.0049(6)
C39 0.0148(7) 0.0167(8) 0.0223(7) -0.0053(6) -0.0017(6) -0.0051(6)
C40 0.0128(7) 0.0163(7) 0.0139(7) -0.0042(5) 0.0001(5) -0.0052(6)
C41 0.0145(7) 0.0116(7) 0.0168(7) -0.0017(5) -0.0016(5) -0.0039(6)
C42 0.0137(7) 0.0162(7) 0.0172(7) -0.0017(6) -0.0035(5) -0.0054(6)
C43 0.0239(8) 0.0150(7) 0.0269(8) -0.0004(6) -0.0105(6) -0.0060(6)
C44 0.0231(8) 0.0151(7) 0.0275(8) -0.0001(6) -0.0127(6) -0.0062(6)
C45 0.0160(7) 0.0170(7) 0.0179(7) -0.0075(6) 0.0013(6) -0.0065(6)
C46 0.0132(7) 0.0179(7) 0.0194(7) -0.0058(6) 0.0000(6) -0.0068(6)
C47 0.0153(7) 0.0139(7) 0.0140(7) -0.0020(5) -0.0026(5) -0.0058(6)
C48 0.0141(7) 0.0172(7) 0.0230(7) -0.0091(6) 0.0008(6) -0.0052(6)
C49 0.0133(7) 0.0207(8) 0.0216(7) -0.0064(6) -0.0002(6) -0.0072(6)
C50 0.0146(7) 0.0152(7) 0.0121(6) -0.0025(5) -0.0003(5) -0.0069(6)
C51 0.0143(7) 0.0123(7) 0.0180(7) -0.0039(5) -0.0010(5) -0.0039(6)
C52 0.0130(7) 0.0165(7) 0.0172(7) -0.0030(6) -0.0011(5) -0.0052(6)
C53 0.0168(7) 0.0141(7) 0.0214(7) -0.0034(6) -0.0042(6) -0.0048(6)
C54 0.0144(7) 0.0140(7) 0.0217(7) -0.0040(6) -0.0051(6) -0.0029(6)

loop_
_atom_type_symbol
_atom_type_description
_atom_type_scat_dispersion_real
_atom_type_scat_dispersion_imag
_atom_type_scat_source
C C 0.0181 0.0091 'International Tables Vol C Tables 4.2.6.8 and 6.1.1.4'
H H 0.0000 0.0000 'International Tables Vol C Tables 4.2.6.8 and 6.1.1.4'
N N 0.0311 0.0180 'International Tables Vol C Tables 4.2.6.8 and 6.1.1.4'
O O 0.0492 0.0322 'International Tables Vol C Tables 4.2.6.8 and 6.1.1.4'
P P 0.2955 0.4335 'International Tables Vol C Tables 4.2.6.8 and 6.1.1.4'
S S 0.3331 0.5567 'International Tables Vol C Tables 4.2.6.8 and 6.1.1.4'
Cd Cd 0.1185 4.6533 'International Tables Vol C Tables 4.2.6.8 and 6.1.1.4'

loop_
_geom_angle_atom_site_label_1
_geom_angle_atom_site_label_2
_geom_angle_atom_site_label_3
_geom_angle
_geom_angle_site_symmetry_1
_geom_angle_site_symmetry_3
N1 Cd1 N1 180.0 2_887 .
N1 Cd1 S1 90.37(3) 2_887 .
N1 Cd1 S1 89.63(3) . .
N1 Cd1 S1 89.63(3) 2_887 2_887
N1 Cd1 S1 90.37(3) . 2_887
S1 Cd1 S1 180.0 . 2_887
N1 Cd1 S2 87.64(3) 2_887 .
N1 Cd1 S2 92.36(3) . .
S1 Cd1 S2 76.954(11) . .
S1 Cd1 S2 103.047(11) 2_887 .
N1 Cd1 S2 92.36(3) 2_887 2_887
N1 Cd1 S2 87.64(3) . 2_887
S1 Cd1 S2 103.047(11) . 2_887
S1 Cd1 S2 76.953(11) 2_887 2_887
S2 Cd1 S2 180.0 . 2_887
N3 Cd2 N2 179.59(4) . .
N3 Cd2 S3 91.10(3) . .
N2 Cd2 S3 89.20(3) . .
N3 Cd2 S5 88.81(3) . .
N2 Cd2 S5 90.88(3) . .
S3 Cd2 S5 179.206(11) . .
N3 Cd2 S4 92.37(3) . .
N2 Cd2 S4 87.97(3) . .
S3 Cd2 S4 77.031(11) . .
S5 Cd2 S4 103.762(11) . .
N3 Cd2 S6 84.93(3) . .
N2 Cd2 S6 94.73(3) . .
S3 Cd2 S6 102.851(11) . .
S5 Cd2 S6 76.355(11) . .
S4 Cd2 S6 177.301(11) . .
N5 Cd3 N4 175.99(4) . .
N5 Cd3 S9 96.57(3) . .
N4 Cd3 S9 87.38(3) . .
N5 Cd3 S7 88.87(3) . .
N4 Cd3 S7 90.91(3) . .
S9 Cd3 S7 103.474(11) . .
N5 Cd3 S8 91.23(3) . .
N4 Cd3 S8 84.82(3) . .
S9 Cd3 S8 172.197(11) . .
S7 Cd3 S8 76.581(11) . .
N5 Cd3 S10 91.26(3) . .
N4 Cd3 S10 88.96(3) . .
S9 Cd3 S10 76.569(11) . .
S7 Cd3 S10 179.856(11) . .
S8 Cd3 S10 103.358(11) . .
N6 Cd4 N6 180.0 . 2_556
N6 Cd4 S11 90.05(3) . .
N6 Cd4 S11 89.95(3) 2_556 .
N6 Cd4 S11 89.95(3) . 2_556
N6 Cd4 S11 90.05(3) 2_556 2_556
S11 Cd4 S11 179.999(14) . 2_556
N6 Cd4 S12 94.70(3) . .
N6 Cd4 S12 85.30(3) 2_556 .
S11 Cd4 S12 77.014(10) . .
S11 Cd4 S12 102.987(10) 2_556 .
N6 Cd4 S12 85.30(3) . 2_556
N6 Cd4 S12 94.70(3) 2_556 2_556
S11 Cd4 S12 102.986(10) . 2_556
S11 Cd4 S12 77.014(10) 2_556 2_556
S12 Cd4 S12 180.0 . 2_556
P1 S1 Cd1 84.521(17) . .
P1 S2 Cd1 83.896(17) . .
P2 S3 Cd2 84.079(16) . .
P2 S4 Cd2 84.031(16) . .
P3 S5 Cd2 84.576(16) . .
P3 S6 Cd2 83.849(16) . .
P4 S7 Cd3 84.604(16) . .
P4 S8 Cd3 83.877(16) . .
P5 S9 Cd3 84.021(16) . .
P5 S10 Cd3 83.166(16) . .
P6 S11 Cd4 84.112(16) . .
P6 S12 Cd4 84.027(16) . .
O1 P1 O2 97.58(6) . .
O1 P1 S2 113.22(5) . .
O2 P1 S2 111.01(5) . .
O1 P1 S1 108.68(5) . .
O2 P1 S1 110.53(5) . .
S2 P1 S1 114.54(2) . .
O3 P2 O4 99.88(6) . .
O3 P2 S4 113.15(5) . .
O4 P2 S4 110.80(4) . .
O3 P2 S3 106.81(5) . .
O4 P2 S3 110.46(4) . .
S4 P2 S3 114.70(2) . .
O5 P3 O6 99.84(6) . .
O5 P3 S6 113.81(5) . .
O6 P3 S6 110.43(5) . .
O5 P3 S5 106.11(4) . .
O6 P3 S5 110.64(5) . .
S6 P3 S5 114.93(2) . .
O7 P4 O8 100.19(6) . .
O7 P4 S7 112.95(5) . .
O8 P4 S7 110.55(5) . .
O7 P4 S8 106.39(5) . .
O8 P4 S8 110.81(5) . .
S7 P4 S8 114.92(2) . .
O9 P5 O10 100.26(6) . .
O9 P5 S10 112.41(4) . .
O10 P5 S10 111.68(4) . .
O9 P5 S9 104.56(4) . .
O10 P5 S9 111.65(5) . .
S10 P5 S9 115.09(2) . .
O11 P6 O12 100.37(6) . .
O11 P6 S12 113.05(4) . .
O12 P6 S12 110.74(4) . .
O11 P6 S11 106.35(4) . .
O12 P6 S11 110.59(4) . .
S12 P6 S11 114.74(2) . .
C1 O1 P1 128.25(12) . .
C1' O1 P1 114.6(3) . .
C3 O2 P1 118.42(9) . .
C5 O3 P2 122.67(10) . .
C7 O4 P2 118.41(9) . .
C9 O5 P3 121.86(10) . .
C11 O6 P3 118.45(10) . .
C13 O7 P4 123.19(10) . .
C15 O8 P4 117.97(10) . .
C17 O9 P5 119.80(9) . .
C19 O10 P5 124.12(10) . .
C21 O11 P6 122.06(10) . .
C23 O12 P6 118.40(9) . .
C25 N1 C29 117.20(13) . .
C25 N1 Cd1 122.59(10) . .
C29 N1 Cd1 119.88(10) . .
C33 N2 C32 116.76(13) . .
C33 N2 Cd2 122.55(10) . .
C32 N2 Cd2 120.35(10) . .
C35 N3 C39 116.70(13) . .
C35 N3 Cd2 122.97(10) . .
C39 N3 Cd2 119.76(10) . .
C43 N4 C42 116.78(13) . .
C43 N4 Cd3 123.20(10) . .
C42 N4 Cd3 119.50(10) . .
C45 N5 C49 117.00(13) . .
C45 N5 Cd3 120.29(9) . .
C49 N5 Cd3 122.33(10) . .
C52 N6 C53 116.65(13) . .
C52 N6 Cd4 120.39(10) . .
C53 N6 Cd4 122.48(10) . .
O1 C1 C2 110.74(18) . .
O1 C1 H1A 109.5 . .
C2 C1 H1A 109.5 . .
O1 C1 H1B 109.5 . .
C2 C1 H1B 109.5 . .
H1A C1 H1B 108.1 . .
C1 C2 H2A 109.5 . .
C1 C2 H2B 109.5 . .
H2A C2 H2B 109.5 . .
C1 C2 H2C 109.5 . .
H2A C2 H2C 109.5 . .
H2B C2 H2C 109.5 . .
O1 C1' C2' 107.6(5) . .
O1 C1' H1C 110.2 . .
C2' C1' H1C 110.2 . .
O1 C1' H1D 110.2 . .
C2' C1' H1D 110.2 . .
H1C C1' H1D 108.5 . .
C1' C2' H2D 109.5 . .
C1' C2' H2E 109.5 . .
H2D C2' H2E 109.5 . .
C1' C2' H2F 109.5 . .
H2D C2' H2F 109.5 . .
H2E C2' H2F 109.5 . .
O2 C3 C4 109.13(12) . .
O2 C3 H3A 109.9 . .
C4 C3 H3A 109.9 . .
O2 C3 H3B 109.9 . .
C4 C3 H3B 109.9 . .
H3A C3 H3B 108.3 . .
C3 C4 H4A 109.5 . .
C3 C4 H4B 109.5 . .
H4A C4 H4B 109.5 . .
C3 C4 H4C 109.5 . .
H4A C4 H4C 109.5 . .
H4B C4 H4C 109.5 . .
O3 C5 C6 108.62(14) . .
O3 C5 H5A 110.0 . .
C6 C5 H5A 110.0 . .
O3 C5 H5B 110.0 . .
C6 C5 H5B 110.0 . .
H5A C5 H5B 108.3 . .
C5 C6 H6A 109.5 . .
C5 C6 H6B 109.5 . .
H6A C6 H6B 109.5 . .
C5 C6 H6C 109.5 . .
H6A C6 H6C 109.5 . .
H6B C6 H6C 109.5 . .
O4 C7 C8 108.48(12) . .
O4 C7 H7A 110.0 . .
C8 C7 H7A 110.0 . .
O4 C7 H7B 110.0 . .
C8 C7 H7B 110.0 . .
H7A C7 H7B 108.4 . .
C7 C8 H8A 109.5 . .
C7 C8 H8B 109.5 . .
H8A C8 H8B 109.5 . .
C7 C8 H8C 109.5 . .
H8A C8 H8C 109.5 . .
H8B C8 H8C 109.5 . .
O5 C9 C10 108.53(13) . .
O5 C9 H9A 110.0 . .
C10 C9 H9A 110.0 . .
O5 C9 H9B 110.0 . .
C10 C9 H9B 110.0 . .
H9A C9 H9B 108.4 . .
C9 C10 H10A 109.5 . .
C9 C10 H10B 109.5 . .
H10A C10 H10B 109.5 . .
C9 C10 H10C 109.5 . .
H10A C10 H10C 109.5 . .
H10B C10 H10C 109.5 . .
O6 C11 C12 108.09(15) . .
O6 C11 H11A 110.1 . .
C12 C11 H11A 110.1 . .
O6 C11 H11B 110.1 . .
C12 C11 H11B 110.1 . .
H11A C11 H11B 108.4 . .
C11 C12 H12A 109.5 . .
C11 C12 H12B 109.5 . .
H12A C12 H12B 109.5 . .
C11 C12 H12C 109.5 . .
H12A C12 H12C 109.5 . .
H12B C12 H12C 109.5 . .
O7 C13 C14 108.30(14) . .
O7 C13 H13A 110.0 . .
C14 C13 H13A 110.0 . .
O7 C13 H13B 110.0 . .
C14 C13 H13B 110.0 . .
H13A C13 H13B 108.4 . .
C13 C14 H14A 109.5 . .
C13 C14 H14B 109.5 . .
H14A C14 H14B 109.5 . .
C13 C14 H14C 109.5 . .
H14A C14 H14C 109.5 . .
H14B C14 H14C 109.5 . .
O8 C15 C16 108.63(15) . .
O8 C15 H15A 110.0 . .
C16 C15 H15A 110.0 . .
O8 C15 H15B 110.0 . .
C16 C15 H15B 110.0 . .
H15A C15 H15B 108.3 . .
C15 C16 H16A 109.5 . .
C15 C16 H16B 109.5 . .
H16A C16 H16B 109.5 . .
C15 C16 H16C 109.5 . .
H16A C16 H16C 109.5 . .
H16B C16 H16C 109.5 . .
O9 C17 C18 107.52(12) . .
O9 C17 H17A 110.2 . .
C18 C17 H17A 110.2 . .
O9 C17 H17B 110.2 . .
C18 C17 H17B 110.2 . .
H17A C17 H17B 108.5 . .
C17 C18 H18A 109.5 . .
C17 C18 H18B 109.5 . .
H18A C18 H18B 109.5 . .
C17 C18 H18C 109.5 . .
H18A C18 H18C 109.5 . .
H18B C18 H18C 109.5 . .
O10 C19 C20 112.04(14) . .
O10 C19 H19A 109.2 . .
C20 C19 H19A 109.2 . .
O10 C19 H19B 109.2 . .
C20 C19 H19B 109.2 . .
H19A C19 H19B 107.9 . .
C19 C20 H20A 109.5 . .
C19 C20 H20B 109.5 . .
H20A C20 H20B 109.5 . .
C19 C20 H20C 109.5 . .
H20A C20 H20C 109.5 . .
H20B C20 H20C 109.5 . .
O11 C21 C22 108.99(13) . .
O11 C21 H21A 109.9 . .
C22 C21 H21A 109.9 . .
O11 C21 H21B 109.9 . .
C22 C21 H21B 109.9 . .
H21A C21 H21B 108.3 . .
C21 C22 H22A 109.5 . .
C21 C22 H22B 109.5 . .
H22A C22 H22B 109.5 . .
C21 C22 H22C 109.5 . .
H22A C22 H22C 109.5 . .
H22B C22 H22C 109.5 . .
O12 C23 C24 108.42(13) . .
O12 C23 H23A 110.0 . .
C24 C23 H23A 110.0 . .
O12 C23 H23B 110.0 . .
C24 C23 H23B 110.0 . .
H23A C23 H23B 108.4 . .
C23 C24 H24A 109.5 . .
C23 C24 H24B 109.5 . .
H24A C24 H24B 109.5 . .
C23 C24 H24C 109.5 . .
H24A C24 H24C 109.5 . .
H24B C24 H24C 109.5 . .
N1 C25 C26 123.23(14) . .
N1 C25 H25 118.4 . .
C26 C25 H25 118.4 . .
C25 C26 C27 119.70(14) . .
C25 C26 H26 120.2 . .
C27 C26 H26 120.2 . .
C26 C27 C28 117.01(13) . .
C26 C27 C30 121.72(14) . .
C28 C27 C30 121.26(14) . .
C29 C28 C27 119.44(14) . .
C29 C28 H28 120.3 . .
C27 C28 H28 120.3 . .
N1 C29 C28 123.40(14) . .
N1 C29 H29 118.3 . .
C28 C29 H29 118.3 . .
C31 C30 C34 116.87(14) . .
C31 C30 C27 121.06(14) . .
C34 C30 C27 122.07(14) . .
C32 C31 C30 119.69(14) . .
C32 C31 H31 120.2 . .
C30 C31 H31 120.2 . .
N2 C32 C31 123.56(15) . .
N2 C32 H32 118.2 . .
C31 C32 H32 118.2 . .
N2 C33 C34 123.56(14) . .
N2 C33 H33 118.2 . .
C34 C33 H33 118.2 . .
C33 C34 C30 119.56(14) . .
C33 C34 H34 120.2 . .
C30 C34 H34 120.2 . .
N3 C35 C36 123.63(14) . .
N3 C35 H35 118.2 . .
C36 C35 H35 118.2 . .
C35 C36 C37 119.39(14) . .
C35 C36 H36 120.3 . .
C37 C36 H36 120.3 . .
C36 C37 C38 116.91(14) . .
C36 C37 C40 121.97(13) . .
C38 C37 C40 121.12(13) . .
C39 C38 C37 119.60(14) . .
C39 C38 H38 120.2 . .
C37 C38 H38 120.2 . .
N3 C39 C38 123.76(14) . .
N3 C39 H39 118.1 . .
C38 C39 H39 118.1 . .
C41 C40 C44 116.69(13) . .
C41 C40 C37 121.43(13) . .
C44 C40 C37 121.87(13) . .
C42 C41 C40 119.65(14) . .
C42 C41 H41 120.2 . .
C40 C41 H41 120.2 . .
N4 C42 C41 123.52(14) . .
N4 C42 H42 118.2 . .
C41 C42 H42 118.2 . .
N4 C43 C44 123.60(14) . .
N4 C43 H43 118.2 . .
C44 C43 H43 118.2 . .
C43 C44 C40 119.67(14) . .
C43 C44 H44 120.2 . .
C40 C44 H44 120.2 . .
N5 C45 C46 123.62(13) . .
N5 C45 H45 118.2 . .
C46 C45 H45 118.2 . .
C45 C46 C47 119.41(14) . .
C45 C46 H46 120.3 . .
C47 C46 H46 120.3 . .
C48 C47 C46 116.98(13) . .
C48 C47 C50 122.04(13) . .
C46 C47 C50 120.97(14) . .
C49 C48 C47 119.80(13) . .
C49 C48 H48 120.1 . .
C47 C48 H48 120.1 . .
N5 C49 C48 123.16(13) . .
N5 C49 H49 118.4 . .
C48 C49 H49 118.4 . .
C51 C50 C54 117.02(13) . .
C51 C50 C47 121.70(13) . .
C54 C50 C47 121.27(14) . .
C52 C51 C50 119.63(14) . .
C52 C51 H51 120.2 . .
C50 C51 H51 120.2 . .
N6 C52 C51 123.60(14) . .
N6 C52 H52 118.2 . .
C51 C52 H52 118.2 . .
N6 C53 C54 123.69(14) . .
N6 C53 H53 118.2 . .
C54 C53 H53 118.2 . .
C53 C54 C50 119.41(14) . .
C53 C54 H54 120.3 . .
C50 C54 H54 120.3 . .

loop_
_geom_bond_atom_site_label_1
_geom_bond_atom_site_label_2
_geom_bond_distance
_geom_bond_site_symmetry_2
Cd1 N1 2.3880(13) 2_887
Cd1 N1 2.3881(13) .
Cd1 S1 2.6777(4) .
Cd1 S1 2.6777(4) 2_887
Cd1 S2 2.7104(4) .
Cd1 S2 2.7104(4) 2_887
Cd2 N3 2.4277(13) .
Cd2 N2 2.4423(13) .
Cd2 S3 2.6888(4) .
Cd2 S5 2.6947(4) .
Cd2 S4 2.6957(4) .
Cd2 S6 2.7245(4) .
Cd3 N5 2.4043(12) .
Cd3 N4 2.4080(12) .
Cd3 S9 2.6910(4) .
Cd3 S7 2.6937(4) .
Cd3 S8 2.7203(4) .
Cd3 S10 2.7232(4) .
Cd4 N6 2.4365(12) .
Cd4 N6 2.4366(12) 2_556
Cd4 S11 2.6879(3) .
Cd4 S11 2.6879(3) 2_556
Cd4 S12 2.6960(4) .
Cd4 S12 2.6961(4) 2_556
S1 P1 1.9993(5) .
S2 P1 1.9858(5) .
S3 P2 1.9948(5) .
S4 P2 1.9875(5) .
S5 P3 1.9886(5) .
S6 P3 1.9846(5) .
S7 P4 1.9894(5) .
S8 P4 1.9901(5) .
S9 P5 1.9878(5) .
S10 P5 1.9876(5) .
S11 P6 1.9937(5) .
S12 P6 1.9865(5) .
P1 O1 1.5850(12) .
P1 O2 1.5971(11) .
P2 O3 1.5853(11) .
P2 O4 1.5987(10) .
P3 O5 1.5842(11) .
P3 O6 1.5985(11) .
P4 O7 1.5823(12) .
P4 O8 1.6007(11) .
P5 O9 1.5937(10) .
P5 O10 1.5938(11) .
P6 O11 1.5865(11) .
P6 O12 1.5944(10) .
O1 C1 1.438(2) .
O1 C1' 1.465(7) .
O2 C3 1.4583(19) .
O3 C5 1.4599(19) .
O4 C7 1.4604(18) .
O5 C9 1.4617(19) .
O6 C11 1.462(2) .
O7 C13 1.460(2) .
O8 C15 1.459(2) .
O9 C17 1.4609(17) .
O10 C19 1.4536(19) .
O11 C21 1.4604(18) .
O12 C23 1.4639(19) .
N1 C25 1.338(2) .
N1 C29 1.342(2) .
N2 C33 1.340(2) .
N2 C32 1.342(2) .
N3 C35 1.342(2) .
N3 C39 1.344(2) .
N4 C43 1.337(2) .
N4 C42 1.339(2) .
N5 C45 1.3394(19) .
N5 C49 1.3455(19) .
N6 C52 1.3428(19) .
N6 C53 1.3445(19) .
C1 C2 1.497(3) .
C1 H1A 0.9900 .
C1 H1B 0.9900 .
C2 H2A 0.9800 .
C2 H2B 0.9800 .
C2 H2C 0.9800 .
C1' C2' 1.469(11) .
C1' H1C 0.9900 .
C1' H1D 0.9900 .
C2' H2D 0.9800 .
C2' H2E 0.9800 .
C2' H2F 0.9800 .
C3 C4 1.502(2) .
C3 H3A 0.9900 .
C3 H3B 0.9900 .
C4 H4A 0.9800 .
C4 H4B 0.9800 .
C4 H4C 0.9800 .
C5 C6 1.500(2) .
C5 H5A 0.9900 .
C5 H5B 0.9900 .
C6 H6A 0.9800 .
C6 H6B 0.9800 .
C6 H6C 0.9800 .
C7 C8 1.501(2) .
C7 H7A 0.9900 .
C7 H7B 0.9900 .
C8 H8A 0.9800 .
C8 H8B 0.9800 .
C8 H8C 0.9800 .
C9 C10 1.500(2) .
C9 H9A 0.9900 .
C9 H9B 0.9900 .
C10 H10A 0.9800 .
C10 H10B 0.9800 .
C10 H10C 0.9800 .
C11 C12 1.498(2) .
C11 H11A 0.9900 .
C11 H11B 0.9900 .
C12 H12A 0.9800 .
C12 H12B 0.9800 .
C12 H12C 0.9800 .
C13 C14 1.499(2) .
C13 H13A 0.9900 .
C13 H13B 0.9900 .
C14 H14A 0.9800 .
C14 H14B 0.9800 .
C14 H14C 0.9800 .
C15 C16 1.504(2) .
C15 H15A 0.9900 .
C15 H15B 0.9900 .
C16 H16A 0.9800 .
C16 H16B 0.9800 .
C16 H16C 0.9800 .
C17 C18 1.500(2) .
C17 H17A 0.9900 .
C17 H17B 0.9900 .
C18 H18A 0.9800 .
C18 H18B 0.9800 .
C18 H18C 0.9800 .
C19 C20 1.503(2) .
C19 H19A 0.9900 .
C19 H19B 0.9900 .
C20 H20A 0.9800 .
C20 H20B 0.9800 .
C20 H20C 0.9800 .
C21 C22 1.501(2) .
C21 H21A 0.9900 .
C21 H21B 0.9900 .
C22 H22A 0.9800 .
C22 H22B 0.9800 .
C22 H22C 0.9800 .
C23 C24 1.498(2) .
C23 H23A 0.9900 .
C23 H23B 0.9900 .
C24 H24A 0.9800 .
C24 H24B 0.9800 .
C24 H24C 0.9800 .
C25 C26 1.383(2) .
C25 H25 0.9500 .
C26 C27 1.395(2) .
C26 H26 0.9500 .
C27 C28 1.396(2) .
C27 C30 1.478(2) .
C28 C29 1.382(2) .
C28 H28 0.9500 .
C29 H29 0.9500 .
C30 C31 1.394(2) .
C30 C34 1.396(2) .
C31 C32 1.382(2) .
C31 H31 0.9500 .
C32 H32 0.9500 .
C33 C34 1.385(2) .
C33 H33 0.9500 .
C34 H34 0.9500 .
C35 C36 1.383(2) .
C35 H35 0.9500 .
C36 C37 1.399(2) .
C36 H36 0.9500 .
C37 C38 1.399(2) .
C37 C40 1.476(2) .
C38 C39 1.375(2) .
C38 H38 0.9500 .
C39 H39 0.9500 .
C40 C41 1.392(2) .
C40 C44 1.396(2) .
C41 C42 1.382(2) .
C41 H41 0.9500 .
C42 H42 0.9500 .
C43 C44 1.379(2) .
C43 H43 0.9500 .
C44 H44 0.9500 .
C45 C46 1.384(2) .
C45 H45 0.9500 .
C46 C47 1.397(2) .
C46 H46 0.9500 .
C47 C48 1.395(2) .
C47 C50 1.478(2) .
C48 C49 1.383(2) .
C48 H48 0.9500 .
C49 H49 0.9500 .
C50 C51 1.395(2) .
C50 C54 1.399(2) .
C51 C52 1.381(2) .
C51 H51 0.9500 .
C52 H52 0.9500 .
C53 C54 1.381(2) .
C53 H53 0.9500 .
C54 H54 0.9500 .

loop_
_geom_torsion_atom_site_label_1
_geom_torsion_atom_site_label_2
_geom_torsion_atom_site_label_3
_geom_torsion_atom_site_label_4
_geom_torsion
_geom_torsion_site_symmetry_1
_geom_torsion_site_symmetry_2
_geom_torsion_site_symmetry_3
_geom_torsion_site_symmetry_4
O2 P1 O1 C1 115.14(15) . . . .
S2 P1 O1 C1 -1.65(16) . . . .
S1 P1 O1 C1 -130.13(14) . . . .
O2 P1 O1 C1' 173.4(3) . . . .
S2 P1 O1 C1' 56.6(3) . . . .
S1 P1 O1 C1' -71.9(3) . . . .
O1 P1 O2 C3 178.28(11) . . . .
S2 P1 O2 C3 -63.22(11) . . . .
S1 P1 O2 C3 65.02(11) . . . .
O4 P2 O3 C5 84.56(12) . . . .
S4 P2 O3 C5 -33.25(12) . . . .
S3 P2 O3 C5 -160.40(10) . . . .
O3 P2 O4 C7 175.76(11) . . . .
S4 P2 O4 C7 -64.70(11) . . . .
S3 P2 O4 C7 63.53(11) . . . .
O6 P3 O5 C9 -80.44(12) . . . .
S6 P3 O5 C9 37.19(12) . . . .
S5 P3 O5 C9 164.56(10) . . . .
O5 P3 O6 C11 -177.87(12) . . . .
S6 P3 O6 C11 62.01(13) . . . .
S5 P3 O6 C11 -66.39(12) . . . .
O8 P4 O7 C13 -84.24(12) . . . .
S7 P4 O7 C13 33.36(13) . . . .
S8 P4 O7 C13 160.34(11) . . . .
O7 P4 O8 C15 -177.53(11) . . . .
S7 P4 O8 C15 63.10(12) . . . .
S8 P4 O8 C15 -65.50(12) . . . .
O10 P5 O9 C17 -68.06(11) . . . .
S10 P5 O9 C17 50.67(11) . . . .
S9 P5 O9 C17 176.19(9) . . . .
O9 P5 O10 C19 142.14(12) . . . .
S10 P5 O10 C19 22.87(13) . . . .
S9 P5 O10 C19 -107.58(11) . . . .
O12 P6 O11 C21 -83.80(11) . . . .
S12 P6 O11 C21 34.18(12) . . . .
S11 P6 O11 C21 160.97(10) . . . .
O11 P6 O12 C23 -178.04(11) . . . .
S12 P6 O12 C23 62.29(12) . . . .
S11 P6 O12 C23 -66.05(11) . . . .
P1 O1 C1 C2 95.9(2) . . . .
P1 O1 C1' C2' -148.9(4) . . . .
P1 O2 C3 C4 -177.63(10) . . . .
P2 O3 C5 C6 112.45(14) . . . .
P2 O4 C7 C8 179.62(10) . . . .
P3 O5 C9 C10 -112.78(14) . . . .
P3 O6 C11 C12 -177.18(12) . . . .
P4 O7 C13 C14 -128.30(13) . . . .
P4 O8 C15 C16 172.93(11) . . . .
P5 O9 C17 C18 172.06(10) . . . .
P5 O10 C19 C20 79.10(16) . . . .
P6 O11 C21 C22 -111.38(13) . . . .
P6 O12 C23 C24 -175.84(11) . . . .
C29 N1 C25 C26 0.9(2) . . . .
Cd1 N1 C25 C26 -172.48(11) . . . .
N1 C25 C26 C27 -0.1(2) . . . .
C25 C26 C27 C28 -0.9(2) . . . .
C25 C26 C27 C30 178.19(14) . . . .
C26 C27 C28 C29 1.1(2) . . . .
C30 C27 C28 C29 -177.98(14) . . . .
C25 N1 C29 C28 -0.7(2) . . . .
Cd1 N1 C29 C28 172.90(11) . . . .
C27 C28 C29 N1 -0.3(2) . . . .
C26 C27 C30 C31 -27.0(2) . . . .
C28 C27 C30 C31 152.00(14) . . . .
C26 C27 C30 C34 153.62(15) . . . .
C28 C27 C30 C34 -27.3(2) . . . .
C34 C30 C31 C32 -0.2(2) . . . .
C27 C30 C31 C32 -179.53(15) . . . .
C33 N2 C32 C31 0.0(2) . . . .
Cd2 N2 C32 C31 -173.44(12) . . . .
C30 C31 C32 N2 -0.1(2) . . . .
C32 N2 C33 C34 0.5(2) . . . .
Cd2 N2 C33 C34 173.79(12) . . . .
N2 C33 C34 C30 -0.9(2) . . . .
C31 C30 C34 C33 0.6(2) . . . .
C27 C30 C34 C33 179.99(14) . . . .
C39 N3 C35 C36 0.2(2) . . . .
Cd2 N3 C35 C36 -171.08(11) . . . .
N3 C35 C36 C37 0.5(2) . . . .
C35 C36 C37 C38 -1.0(2) . . . .
C35 C36 C37 C40 -179.81(14) . . . .
C36 C37 C38 C39 0.7(2) . . . .
C40 C37 C38 C39 179.57(14) . . . .
C35 N3 C39 C38 -0.5(2) . . . .
Cd2 N3 C39 C38 171.11(12) . . . .
C37 C38 C39 N3 0.0(2) . . . .
C36 C37 C40 C41 25.9(2) . . . .
C38 C37 C40 C41 -152.86(14) . . . .
C36 C37 C40 C44 -155.34(15) . . . .
C38 C37 C40 C44 25.9(2) . . . .
C44 C40 C41 C42 -2.7(2) . . . .
C37 C40 C41 C42 176.15(13) . . . .
C43 N4 C42 C41 1.9(2) . . . .
Cd3 N4 C42 C41 -170.18(11) . . . .
C40 C41 C42 N4 0.6(2) . . . .
C42 N4 C43 C44 -2.1(2) . . . .
Cd3 N4 C43 C44 169.59(12) . . . .
N4 C43 C44 C40 0.0(2) . . . .
C41 C40 C44 C43 2.4(2) . . . .
C37 C40 C44 C43 -176.39(14) . . . .
C49 N5 C45 C46 0.8(2) . . . .
Cd3 N5 C45 C46 -172.23(11) . . . .
N5 C45 C46 C47 0.9(2) . . . .
C45 C46 C47 C48 -2.0(2) . . . .
C45 C46 C47 C50 176.76(14) . . . .
C46 C47 C48 C49 1.6(2) . . . .
C50 C47 C48 C49 -177.23(14) . . . .
C45 N5 C49 C48 -1.3(2) . . . .
Cd3 N5 C49 C48 171.55(11) . . . .
C47 C48 C49 N5 0.1(2) . . . .
C48 C47 C50 C51 -151.24(15) . . . .
C46 C47 C50 C51 30.0(2) . . . .
C48 C47 C50 C54 29.7(2) . . . .
C46 C47 C50 C54 -149.01(14) . . . .
C54 C50 C51 C52 0.1(2) . . . .
C47 C50 C51 C52 -179.01(13) . . . .
C53 N6 C52 C51 -0.3(2) . . . .
Cd4 N6 C52 C51 -172.60(11) . . . .
C50 C51 C52 N6 0.0(2) . . . .
C52 N6 C53 C54 0.5(2) . . . .
Cd4 N6 C53 C54 172.62(11) . . . .
N6 C53 C54 C50 -0.4(2) . . . .
C51 C50 C54 C53 0.1(2) . . . .
C47 C50 C54 C53 179.20(14) . . . .
